data_1528730
loop_
_publ_author_name
'McDowell, N.A.'
'Knight, K.S.'
'Lightfoot, P.'

_publ_section_title
;
 Unusual high-temperature structural behaviour in ferroelectric Bi2 W O6
;
_journal_name_full 'Chemistry - A European Journal'
_journal_page_first 1493
_journal_page_last 1499
_journal_volume 12
_journal_year 2006
_chemical_formula_sum 'Bi2 O6 W'
_chemical_name_systematic 'Bi2 (W O6)'
_space_group_IT_number 41
_symmetry_space_group_name_Hall 'B -2ab 2'
_symmetry_space_group_name_H-M 'B 2 c b'
_cell_angle_alpha 90
_cell_angle_beta 90
_cell_angle_gamma 90
_cell_formula_units_Z 4
_cell_length_a 5.533997
_cell_length_b 5.49983
_cell_length_c 16.55071
_cell_volume 503.738
_citation_journal_id_ASTM CEUJED
_cod_data_source_file McDowell_CEUJED_2006_681.cif
_cod_data_source_block Bi2O6W1
_cod_original_cell_volume 503.7381
_cod_original_sg_symbol_Hall 'A 2 -2ab (z,x,y)'
_cod_original_formula_sum 'Bi2 O6 W1'
_cod_database_code 1528730

loop_
_symmetry_equiv_pos_as_xyz
x,y,z
x,-y,-z
x,-y+1/2,z+1/2
x,y+1/2,-z+1/2
x+1/2,y,z+1/2
x+1/2,-y,-z+1/2
x+1/2,-y+1/2,z+1
x+1/2,y+1/2,-z+1

loop_
_atom_site_label
_atom_site_type_symbol
_atom_site_fract_x
_atom_site_fract_y
_atom_site_fract_z
_atom_site_occupancy
_atom_site_U_iso_or_equiv
W1 W+6 0 0 0 1 0.0
O2 O-2 0.27 0.2549 0.75074 1 0.0
O3 O-2 0.2909 0.7569 0.98832 1 0.0
O1 O-2 0.0712 -0.04128 0.10805 1 0.0
Bi1 Bi+3 -0.01283 0.50928 0.173599 1 0.0
